data_7021706
loop_
_publ_author_name
'Beckmann, Jens'
'Bolsinger, Jens'
'Duthie, Andrew'
'Finke, Pamela'

_publ_section_title
;
 Diarylhalotelluronium(iv) cations [(8-Me2NC10H6)2TeX](+) (X = Cl, Br, I)
 stabilized by intramolecularly coordinating N-donor substituents.
;
_journal_issue 34
_journal_name_full 'Dalton transactions (Cambridge, England : 2003)'
_journal_page_first 12193
_journal_page_last 12202
_journal_paper_doi 10.1039/c3dt51011e
_journal_volume 42
_journal_year 2013
_chemical_formula_sum 'C24 H24 Cl F6 N2 P Te'
_chemical_formula_weight 648.47
_chemical_name_systematic
;
?
;
_space_group_IT_number 2
_symmetry_cell_setting triclinic
_symmetry_space_group_name_Hall '-P 1'
_symmetry_space_group_name_H-M 'P -1'
_atom_sites_solution_hydrogens geom
_atom_sites_solution_primary direct
_atom_sites_solution_secondary difmap
_audit_creation_method SHELXL-97
_cell_angle_alpha 92.378(9)
_cell_angle_beta 98.203(9)
_cell_angle_gamma 97.233(9)
_cell_formula_units_Z 2
_cell_length_a 9.2967(10)
_cell_length_b 10.2462(11)
_cell_length_c 13.4833(16)
_cell_measurement_temperature 150
_cell_volume 1258.8(2)
_computing_cell_refinement 'X-Area (Stoe, 2004)'
_computing_data_collection 'X-Area (Stoe, 2004)'
_computing_data_reduction 'X-Area (Stoe, 2004)'
_computing_molecular_graphics 'DIAMOND (Brandenburg, 2006)'
_computing_publication_material 'SHELXL97 (Sheldrick, 1997)'
_computing_structure_refinement 'SHELXL97 (Sheldrick, 1997)'
_computing_structure_solution 'SHELXS97 (Sheldrick, 1997)'
_diffrn_ambient_temperature 150
_diffrn_measured_fraction_theta_full 0.986
_diffrn_measured_fraction_theta_max 0.986
_diffrn_measurement_device_type 'CCD area detector'
_diffrn_measurement_method 'phi and omega scans'
_diffrn_radiation_monochromator graphite
_diffrn_radiation_source 'fine-focus sealed tube'
_diffrn_radiation_type MoK\a
_diffrn_radiation_wavelength 0.71073
_diffrn_reflns_av_R_equivalents 0.0803
_diffrn_reflns_av_sigmaI/netI 0.0940
_diffrn_reflns_limit_h_max 12
_diffrn_reflns_limit_h_min -11
_diffrn_reflns_limit_k_max 14
_diffrn_reflns_limit_k_min -14
_diffrn_reflns_limit_l_max 16
_diffrn_reflns_limit_l_min -18
_diffrn_reflns_number 14301
_diffrn_reflns_theta_full 29.18
_diffrn_reflns_theta_max 29.18
_diffrn_reflns_theta_min 2.01
_exptl_absorpt_coefficient_mu 1.412
_exptl_absorpt_correction_T_max 0.7500
_exptl_absorpt_correction_T_min 0.3020
_exptl_absorpt_correction_type multi-scan
_exptl_absorpt_process_details 'X-Area (Stoe, 2004)'
_exptl_crystal_colour yellow
_exptl_crystal_density_diffrn 1.711
_exptl_crystal_density_method 'not measured'
_exptl_crystal_description plate
_exptl_crystal_F_000 640
_exptl_crystal_size_max 0.27
_exptl_crystal_size_mid 0.21
_exptl_crystal_size_min 0.07
_refine_diff_density_max 0.876
_refine_diff_density_min -0.694
_refine_diff_density_rms 0.099
_refine_ls_extinction_method none
_refine_ls_goodness_of_fit_ref 0.913
_refine_ls_hydrogen_treatment constr
_refine_ls_matrix_type full
_refine_ls_number_parameters 316
_refine_ls_number_reflns 6712
_refine_ls_number_restraints 0
_refine_ls_restrained_S_all 0.913
_refine_ls_R_factor_all 0.0659
_refine_ls_R_factor_gt 0.0411
_refine_ls_shift/su_max 0.001
_refine_ls_shift/su_mean 0.000
_refine_ls_structure_factor_coef Fsqd
_refine_ls_weighting_details 'calc w=1/[\s^2^(Fo^2^)+(0.0492P)^2^+0.0000P] where P=(Fo^2^+2Fc^2^)/3'
_refine_ls_weighting_scheme calc
_refine_ls_wR_factor_gt 0.0879
_refine_ls_wR_factor_ref 0.0953
_reflns_number_gt 4804
_reflns_number_total 6712
_reflns_threshold_expression >2sigma(I)
_cod_data_source_file c3dt51011e.txt
_cod_data_source_block 2
_cod_depositor_comments
;
The following automatic conversions were performed:

'_symmetry_cell_setting' value 'Triclinic' changed to 'triclinic'
according to /home/saulius/struct/CIF-dictionaries/cif_core.dic
dictionary named 'cif_core.dic' version 2.4.2 from 2011-04-26.

Automatic conversion script
Id: cif_fix_values 1891 2012-01-12 08:04:46Z andrius 
;
_cod_original_sg_symbol_H-M P-1
_cod_database_code 7021706

loop_
_symmetry_equiv_pos_as_xyz
'x, y, z'
'-x, -y, -z'

loop_
_atom_site_label
_atom_site_type_symbol
_atom_site_fract_x
_atom_site_fract_y
_atom_site_fract_z
_atom_site_U_iso_or_equiv
_atom_site_adp_type
_atom_site_occupancy
_atom_site_symmetry_multiplicity
_atom_site_calc_flag
_atom_site_refinement_flags
C1 C 0.4134(5) 0.1133(4) 0.3235(3) 0.0520(11) Uani 1 1 d .
H1A H 0.3751 0.1359 0.3835 0.078 Uiso 1 1 calc R
H1B H 0.5066 0.0825 0.3412 0.078 Uiso 1 1 calc R
H1C H 0.3464 0.0450 0.2844 0.078 Uiso 1 1 calc R
C2 C 0.5314(5) 0.3397(4) 0.3269(3) 0.0493(10) Uani 1 1 d .
H2A H 0.4928 0.3565 0.3878 0.074 Uiso 1 1 calc R
H2B H 0.5378 0.4183 0.2904 0.074 Uiso 1 1 calc R
H2C H 0.6274 0.3138 0.3427 0.074 Uiso 1 1 calc R
C3 C 0.1584(5) 0.3198(5) 0.4632(3) 0.0522(10) Uani 1 1 d .
H3A H 0.2057 0.4093 0.4712 0.078 Uiso 1 1 calc R
H3B H 0.2302 0.2614 0.4574 0.078 Uiso 1 1 calc R
H3C H 0.1109 0.2997 0.5204 0.078 Uiso 1 1 calc R
C4 C -0.0523(6) 0.4038(4) 0.3745(4) 0.0555(11) Uani 1 1 d .
H4A H 0.0035 0.4899 0.3859 0.083 Uiso 1 1 calc R
H4B H -0.1097 0.3878 0.4276 0.083 Uiso 1 1 calc R
H4C H -0.1162 0.3989 0.3115 0.083 Uiso 1 1 calc R
C10 C 0.3056(4) 0.3342(4) 0.0860(3) 0.0373(8) Uani 1 1 d .
C11 C 0.2554(5) 0.4003(4) 0.0051(3) 0.0460(9) Uani 1 1 d .
H11 H 0.1750 0.4455 0.0067 0.055 Uiso 1 1 calc R
C12 C 0.3248(5) 0.4001(4) -0.0801(3) 0.0522(11) Uani 1 1 d .
H12 H 0.2923 0.4480 -0.1341 0.063 Uiso 1 1 calc R
C13 C 0.4390(6) 0.3312(5) -0.0853(3) 0.0560(11) Uani 1 1 d .
H13 H 0.4813 0.3295 -0.1438 0.067 Uiso 1 1 calc R
C14 C 0.4949(5) 0.2615(4) -0.0028(3) 0.0483(10) Uani 1 1 d .
C15 C 0.6123(6) 0.1864(6) -0.0061(4) 0.0656(13) Uani 1 1 d .
H15 H 0.6548 0.1801 -0.0642 0.079 Uiso 1 1 calc R
C16 C 0.6631(6) 0.1230(6) 0.0770(4) 0.0734(16) Uani 1 1 d .
H16 H 0.7378 0.0713 0.0737 0.088 Uiso 1 1 calc R
C17 C 0.6050(6) 0.1346(5) 0.1659(4) 0.0624(13) Uani 1 1 d .
H17 H 0.6439 0.0939 0.2222 0.075 Uiso 1 1 calc R
C18 C 0.4906(4) 0.2059(4) 0.1711(3) 0.0404(8) Uani 1 1 d .
C19 C 0.4302(4) 0.2681(4) 0.0859(3) 0.0384(8) Uani 1 1 d .
C20 C 0.0992(4) 0.1364(4) 0.2041(3) 0.0362(8) Uani 1 1 d .
C21 C 0.1213(5) 0.0555(4) 0.1262(3) 0.0454(9) Uani 1 1 d .
H21 H 0.1818 0.0872 0.0808 0.054 Uiso 1 1 calc R
C22 C 0.0523(6) -0.0762(4) 0.1145(4) 0.0562(12) Uani 1 1 d .
H22 H 0.0691 -0.1315 0.0621 0.067 Uiso 1 1 calc R
C23 C -0.0375(6) -0.1218(4) 0.1787(4) 0.0547(11) Uani 1 1 d .
H23 H -0.0811 -0.2091 0.1704 0.066 Uiso 1 1 calc R
C24 C -0.0670(5) -0.0403(4) 0.2584(3) 0.0464(10) Uani 1 1 d .
C25 C -0.1670(5) -0.0865(4) 0.3241(4) 0.0543(11) Uani 1 1 d .
H25 H -0.2145 -0.1725 0.3143 0.065 Uiso 1 1 calc R
C26 C -0.1942(6) -0.0073(5) 0.4008(4) 0.0584(12) Uani 1 1 d .
H26 H -0.2607 -0.0391 0.4423 0.070 Uiso 1 1 calc R
C27 C -0.1236(5) 0.1197(5) 0.4172(3) 0.0528(11) Uani 1 1 d .
H27 H -0.1414 0.1720 0.4710 0.063 Uiso 1 1 calc R
C28 C -0.0268(4) 0.1714(4) 0.3555(3) 0.0396(8) Uani 1 1 d .
C29 C 0.0048(4) 0.0925(4) 0.2740(3) 0.0372(8) Uani 1 1 d .
Te1 Te 0.21041(3) 0.33182(2) 0.220993(19) 0.03285(8) Uani 1 1 d .
P1 P 0.37483(16) 0.72798(11) 0.35713(9) 0.0531(3) Uani 1 1 d .
F1 F 0.3346(8) 0.6214(4) 0.2692(3) 0.165(3) Uani 1 1 d .
F2 F 0.5197(8) 0.6668(7) 0.3753(7) 0.216(4) Uani 1 1 d .
F3 F 0.4344(8) 0.8299(4) 0.4446(3) 0.156(3) Uani 1 1 d .
F4 F 0.2446(7) 0.7993(7) 0.3384(6) 0.193(3) Uani 1 1 d .
F5 F 0.3095(7) 0.6353(4) 0.4311(3) 0.140(2) Uani 1 1 d .
F6 F 0.4472(6) 0.8215(3) 0.2824(3) 0.1182(17) Uani 1 1 d .
N1 N 0.4323(4) 0.2316(3) 0.2639(2) 0.0369(7) Uani 1 1 d .
N2 N 0.0489(4) 0.3032(3) 0.3720(2) 0.0404(7) Uani 1 1 d .
Cl1 Cl -0.00816(14) 0.40818(14) 0.13485(9) 0.0642(3) Uani 1 1 d .

loop_
_atom_site_aniso_label
_atom_site_aniso_U_11
_atom_site_aniso_U_22
_atom_site_aniso_U_33
_atom_site_aniso_U_23
_atom_site_aniso_U_13
_atom_site_aniso_U_12
C1 0.052(3) 0.047(2) 0.057(3) 0.0158(19) 0.002(2) 0.014(2)
C2 0.040(2) 0.054(2) 0.049(2) -0.0079(19) -0.0009(19) -0.0003(19)
C3 0.052(3) 0.058(2) 0.045(2) -0.0024(19) 0.006(2) 0.006(2)
C4 0.059(3) 0.053(2) 0.062(3) 0.005(2) 0.026(2) 0.019(2)
C10 0.036(2) 0.0389(18) 0.0369(19) 0.0074(14) 0.0060(16) 0.0025(15)
C11 0.046(2) 0.051(2) 0.044(2) 0.0134(17) 0.0094(19) 0.0099(19)
C12 0.058(3) 0.058(3) 0.041(2) 0.0160(19) 0.008(2) 0.005(2)
C13 0.059(3) 0.072(3) 0.037(2) 0.001(2) 0.017(2) -0.002(2)
C14 0.042(2) 0.059(2) 0.043(2) -0.0039(18) 0.0097(18) 0.0004(19)
C15 0.056(3) 0.094(4) 0.052(3) -0.007(3) 0.018(2) 0.022(3)
C16 0.060(3) 0.107(4) 0.064(3) -0.005(3) 0.019(3) 0.045(3)
C17 0.059(3) 0.083(3) 0.051(3) 0.002(2) 0.005(2) 0.034(3)
C18 0.035(2) 0.046(2) 0.0389(19) -0.0005(16) 0.0023(16) 0.0073(16)
C19 0.035(2) 0.0407(19) 0.0392(19) 0.0005(15) 0.0072(16) 0.0029(16)
C20 0.0323(19) 0.0392(18) 0.0354(18) 0.0012(14) 0.0028(15) 0.0015(15)
C21 0.042(2) 0.048(2) 0.044(2) -0.0020(17) 0.0049(18) -0.0011(18)
C22 0.062(3) 0.049(2) 0.051(3) -0.010(2) -0.001(2) -0.001(2)
C23 0.057(3) 0.040(2) 0.061(3) -0.0003(19) 0.000(2) -0.006(2)
C24 0.043(2) 0.041(2) 0.051(2) 0.0101(17) -0.0048(19) -0.0036(17)
C25 0.048(3) 0.047(2) 0.064(3) 0.018(2) 0.004(2) -0.006(2)
C26 0.053(3) 0.069(3) 0.057(3) 0.024(2) 0.021(2) 0.002(2)
C27 0.050(3) 0.063(3) 0.049(2) 0.012(2) 0.016(2) 0.010(2)
C28 0.034(2) 0.046(2) 0.040(2) 0.0090(16) 0.0066(16) 0.0054(16)
C29 0.036(2) 0.0396(18) 0.0355(18) 0.0074(15) 0.0024(16) 0.0030(15)
Te1 0.03162(13) 0.03245(12) 0.03529(12) 0.00441(8) 0.00552(8) 0.00599(8)
P1 0.0723(9) 0.0406(5) 0.0457(6) 0.0027(4) 0.0148(6) -0.0017(5)
F1 0.304(8) 0.074(2) 0.097(3) -0.026(2) 0.067(4) -0.080(3)
F2 0.156(6) 0.196(7) 0.315(10) 0.064(6) 0.020(6) 0.091(5)
F3 0.272(8) 0.100(3) 0.070(2) -0.016(2) 0.010(3) -0.053(4)
F4 0.105(4) 0.235(7) 0.263(8) 0.105(6) 0.038(5) 0.079(5)
F5 0.214(6) 0.099(3) 0.102(3) 0.034(2) 0.055(3) -0.044(3)
F6 0.221(5) 0.0465(16) 0.104(3) 0.0029(16) 0.094(3) 0.005(2)
N1 0.0354(17) 0.0394(16) 0.0361(16) 0.0044(12) 0.0032(13) 0.0082(13)
N2 0.0384(18) 0.0444(17) 0.0390(17) 0.0023(13) 0.0077(14) 0.0055(14)
Cl1 0.0513(7) 0.0883(9) 0.0617(7) 0.0272(6) 0.0109(6) 0.0330(6)

loop_
_atom_type_symbol
_atom_type_description
_atom_type_scat_dispersion_real
_atom_type_scat_dispersion_imag
_atom_type_scat_source
C C 0.0033 0.0016 'International Tables Vol C Tables 4.2.6.8 and 6.1.1.4'
H H 0.0000 0.0000 'International Tables Vol C Tables 4.2.6.8 and 6.1.1.4'
Te Te -0.5308 1.6751 'International Tables Vol C Tables 4.2.6.8 and 6.1.1.4'
P P 0.1023 0.0942 'International Tables Vol C Tables 4.2.6.8 and 6.1.1.4'
F F 0.0171 0.0103 'International Tables Vol C Tables 4.2.6.8 and 6.1.1.4'
N N 0.0061 0.0033 'International Tables Vol C Tables 4.2.6.8 and 6.1.1.4'
Cl Cl 0.1484 0.1585 'International Tables Vol C Tables 4.2.6.8 and 6.1.1.4'

loop_
_geom_angle_atom_site_label_1
_geom_angle_atom_site_label_2
_geom_angle_atom_site_label_3
_geom_angle
C11 C10 C19 120.8(4)
C11 C10 Te1 122.9(3)
C19 C10 Te1 116.2(3)
C10 C11 C12 120.0(4)
C13 C12 C11 120.9(4)
C12 C13 C14 120.9(4)
C19 C14 C15 119.2(4)
C19 C14 C13 118.2(4)
C15 C14 C13 122.5(4)
C16 C15 C14 119.7(4)
C15 C16 C17 121.3(5)
C18 C17 C16 120.2(4)
C17 C18 C19 120.4(4)
C17 C18 N1 123.2(4)
C19 C18 N1 116.2(3)
C10 C19 C14 118.9(4)
C10 C19 C18 122.1(4)
C14 C19 C18 119.0(4)
C21 C20 C29 121.7(4)
C21 C20 Te1 118.6(3)
C29 C20 Te1 119.7(3)
C20 C21 C22 120.1(4)
C23 C22 C21 120.2(4)
C22 C23 C24 121.5(4)
C23 C24 C25 121.8(4)
C23 C24 C29 119.5(4)
C25 C24 C29 118.7(4)
C26 C25 C24 121.3(4)
C25 C26 C27 120.2(4)
C26 C27 C28 121.5(4)
C27 C28 C29 120.3(4)
C27 C28 N2 122.3(4)
C29 C28 N2 117.3(3)
C28 C29 C20 125.1(3)
C28 C29 C24 117.9(4)
C20 C29 C24 116.9(3)
C20 Te1 C10 99.08(14)
C20 Te1 N1 85.90(13)
C10 Te1 N1 76.13(12)
C20 Te1 Cl1 89.32(11)
C10 Te1 Cl1 90.74(11)
N1 Te1 Cl1 165.10(8)
F4 P1 F3 87.5(4)
F4 P1 F5 94.7(4)
F3 P1 F5 89.5(3)
F4 P1 F2 174.4(4)
F3 P1 F2 89.5(5)
F5 P1 F2 90.0(4)
F4 P1 F1 99.3(5)
F3 P1 F1 172.8(4)
F5 P1 F1 92.4(2)
F2 P1 F1 83.6(4)
F4 P1 F6 87.2(3)
F3 P1 F6 90.2(2)
F5 P1 F6 178.0(3)
F2 P1 F6 88.1(4)
F1 P1 F6 87.8(2)
C18 N1 C1 113.1(3)
C18 N1 C2 109.6(3)
C1 N1 C2 109.3(3)
C18 N1 Te1 107.8(2)
C1 N1 Te1 114.2(3)
C2 N1 Te1 102.2(2)
C28 N2 C3 112.5(3)
C28 N2 C4 112.7(3)
C3 N2 C4 110.0(3)

loop_
_geom_bond_atom_site_label_1
_geom_bond_atom_site_label_2
_geom_bond_distance
C1 N1 1.489(5)
C2 N1 1.496(5)
C3 N2 1.469(5)
C4 N2 1.484(5)
C10 C11 1.365(5)
C10 C19 1.413(5)
C10 Te1 2.134(4)
C11 C12 1.396(6)
C12 C13 1.356(7)
C13 C14 1.418(6)
C14 C19 1.417(6)
C14 C15 1.417(7)
C15 C16 1.374(7)
C16 C17 1.390(7)
C17 C18 1.372(6)
C18 C19 1.417(5)
C18 N1 1.460(5)
C20 C21 1.366(5)
C20 C29 1.425(5)
C20 Te1 2.122(4)
C21 C22 1.411(6)
C22 C23 1.344(7)
C23 C24 1.412(7)
C24 C25 1.425(6)
C24 C29 1.432(5)
C25 C26 1.360(7)
C26 C27 1.375(7)
C27 C28 1.383(6)
C28 C29 1.424(5)
C28 N2 1.435(5)
Te1 N1 2.426(3)
Te1 Cl1 2.4275(11)
P1 F4 1.488(5)
P1 F3 1.534(4)
P1 F5 1.540(4)
P1 F2 1.548(7)
P1 F1 1.549(4)
P1 F6 1.580(4)
